data_7038227
loop_
_publ_author_name
'Xing, Kai'
'Fan, Ruiqing'
'Gao, Song'
'Wang, Xinming'
'Du, Xi'
'Wang, Ping'
'Fang, Ru'
'Yang, Yulin'

_publ_section_title
;
 Controllable synthesis of Zn/Cd(ii) coordination polymers: dual-emissive
 luminescent properties, and tailoring emission tendency under varying
 excitation energies.
;
_journal_issue 11
_journal_name_full 'Dalton transactions (Cambridge, England : 2003)'
_journal_page_first 4863
_journal_page_last 4878
_journal_paper_doi 10.1039/c5dt04759e
_journal_volume 45
_journal_year 2016
_chemical_formula_sum 'C15 H16 Cd O11'
_chemical_formula_weight 484.68
_chemical_name_systematic
; 
 ? 
;
_space_group_IT_number 61
_symmetry_cell_setting orthorhombic
_symmetry_space_group_name_Hall '-P 2ac 2ab'
_symmetry_space_group_name_H-M 'P b c a'
_atom_sites_solution_hydrogens geom
_atom_sites_solution_primary direct
_atom_sites_solution_secondary difmap
_audit_creation_method SHELXL-97
_audit_update_record
;
2015-07-13 deposited with the CCDC.
2016-02-01 downloaded from the CCDC.
;
_cell_angle_alpha 90.00
_cell_angle_beta 90.00
_cell_angle_gamma 90.00
_cell_formula_units_Z 8
_cell_length_a 12.703
_cell_length_b 9.444
_cell_length_c 29.401
_cell_measurement_reflns_used 3554
_cell_measurement_temperature 296(2)
_cell_measurement_theta_max 27.53
_cell_measurement_theta_min 2.12
_cell_volume 3527.154
_computing_cell_refinement 'Bruker SMART'
_computing_data_collection 'Bruker SMART'
_computing_data_reduction 'Bruker SAINT'
_computing_molecular_graphics 'Bruker SHELXTL'
_computing_publication_material 'Bruker SHELXTL'
_computing_structure_refinement 'SHELXL-97 (Sheldrick, 1997)'
_computing_structure_solution 'SHELXS-97 (Sheldrick, 1990)'
_diffrn_ambient_temperature 296(2)
_diffrn_detector_area_resol_mean 0
_diffrn_measured_fraction_theta_full 0.998
_diffrn_measured_fraction_theta_max 0.981
_diffrn_measurement_device_type 'Bruker Smart APEX CCD area detector'
_diffrn_measurement_method 'phi and omega scans'
_diffrn_radiation_monochromator graphite
_diffrn_radiation_source 'fine-focus sealed tube'
_diffrn_radiation_type MoK\a
_diffrn_radiation_wavelength 0.71073
_diffrn_reflns_av_R_equivalents 0.0562
_diffrn_reflns_av_sigmaI/netI 0.0441
_diffrn_reflns_limit_h_max 16
_diffrn_reflns_limit_h_min -15
_diffrn_reflns_limit_k_max 12
_diffrn_reflns_limit_k_min -12
_diffrn_reflns_limit_l_max 38
_diffrn_reflns_limit_l_min -28
_diffrn_reflns_number 20824
_diffrn_reflns_theta_full 25.00
_diffrn_reflns_theta_max 27.53
_diffrn_reflns_theta_min 2.12
_diffrn_standards_decay_% 0
_diffrn_standards_interval_count 0
_diffrn_standards_interval_time 0
_diffrn_standards_number 0
_exptl_absorpt_coefficient_mu 1.297
_exptl_absorpt_correction_T_max 0.7805
_exptl_absorpt_correction_T_min 0.6831
_exptl_absorpt_correction_type none
_exptl_crystal_colour colerless
_exptl_crystal_density_diffrn 1.825
_exptl_crystal_density_method 'not measured'
_exptl_crystal_description block
_exptl_crystal_F_000 1936
_exptl_crystal_size_max 0.32
_exptl_crystal_size_mid 0.23
_exptl_crystal_size_min 0.20
_refine_diff_density_max 0.477
_refine_diff_density_min -0.901
_refine_diff_density_rms 0.108
_refine_ls_extinction_method none
_refine_ls_goodness_of_fit_ref 0.882
_refine_ls_hydrogen_treatment mixed
_refine_ls_matrix_type full
_refine_ls_number_parameters 244
_refine_ls_number_reflns 4006
_refine_ls_number_restraints 1
_refine_ls_restrained_S_all 0.882
_refine_ls_R_factor_all 0.0614
_refine_ls_R_factor_gt 0.0371
_refine_ls_shift/su_max 0.000
_refine_ls_shift/su_mean 0.000
_refine_ls_structure_factor_coef Fsqd
_refine_ls_weighting_details 'calc w=1/[\s^2^(Fo^2^)+(0.1000P)^2^+0.0000P] where P=(Fo^2^+2Fc^2^)/3'
_refine_ls_weighting_scheme calc
_refine_ls_wR_factor_gt 0.1090
_refine_ls_wR_factor_ref 0.1318
_reflns_number_gt 2879
_reflns_number_total 4006
_reflns_threshold_expression >2sigma(I)
_cod_data_source_file c5dt04759e2.cif
_cod_data_source_block xk
_cod_depositor_comments
;
The following automatic conversions were performed:

'_symmetry_cell_setting' value 'Orthorhombic' changed to
'orthorhombic' according to
/usr/data/users/saulius/crontab/automatic-downloads/rss-feeds/RSC/lib/dictionaries/cif_core.dic
dictionary named 'cif_core.dic' version 2.4.2 from 2011-04-26.

Automatic conversion script
Id: cif_fix_values 4268 2015-11-12 08:31:59Z antanas 

 Adding full bibliography for 7038227--7038231.cif.
;
_cod_original_cell_volume 3527.0
_cod_original_sg_symbol_H-M Pbca
_cod_database_code 7038227

loop_
_symmetry_equiv_pos_as_xyz
'x, y, z'
'-x+1/2, -y, z+1/2'
'-x, y+1/2, -z+1/2'
'x+1/2, -y+1/2, -z'
'-x, -y, -z'
'x-1/2, y, -z-1/2'
'x, -y-1/2, z-1/2'
'-x-1/2, y-1/2, z'

loop_
_atom_site_label
_atom_site_type_symbol
_atom_site_fract_x
_atom_site_fract_y
_atom_site_fract_z
_atom_site_U_iso_or_equiv
_atom_site_adp_type
_atom_site_occupancy
_atom_site_symmetry_multiplicity
_atom_site_calc_flag
_atom_site_refinement_flags
Cd1 Cd 0.09193(2) 0.03113(3) 0.284358(9) 0.02294(13) Uani 1 1 d .
O1 O -0.1828(3) 0.4412(4) -0.12376(11) 0.0539(10) Uani 1 1 d .
O2 O -0.0452(3) 0.4813(4) -0.07898(12) 0.0449(9) Uani 1 1 d .
H2 H -0.0215 0.5179 -0.1021 0.067 Uiso 1 1 calc R
O3 O -0.1395(2) 0.2887(3) 0.07311(9) 0.0333(7) Uani 1 1 d .
O4 O 0.1299(2) -0.2327(3) 0.30471(9) 0.0293(6) Uani 1 1 d .
O5 O 0.0365(2) -0.0901(3) 0.34730(9) 0.0313(7) Uani 1 1 d .
O6 O 0.0868(2) 0.1451(4) 0.21203(9) 0.0337(8) Uani 1 1 d .
O7 O 0.0224(3) -0.0706(3) 0.21650(9) 0.0321(7) Uani 1 1 d .
O8 O 0.1398(3) 0.2383(3) 0.31909(11) 0.0432(8) Uani 1 1 d .
H8B H 0.1939 0.2721 0.3060 0.065 Uiso 1 1 d R
H8C H 0.0893 0.2971 0.3171 0.065 Uiso 1 1 d R
O9 O 0.2683(3) 0.0017(4) 0.27412(13) 0.0466(9) Uani 1 1 d D
H9A H 0.2978 -0.0036 0.3000 0.070 Uiso 1 1 d RD
H9C H 0.2929 0.0721 0.2596 0.070 Uiso 1 1 d R
O10 O -0.0767(2) 0.1353(3) 0.29195(11) 0.0360(7) Uani 1 1 d .
H10A H -0.0898 0.1489 0.3200 0.043 Uiso 1 1 d R
H10B H -0.0779 0.2137 0.2778 0.054 Uiso 1 1 d R
O1W O 0.2312(3) 0.3520(4) 0.19409(13) 0.0566(10) Uani 1 1 d .
H1WB H 0.2861 0.3184 0.1816 0.085 Uiso 1 1 d R
H1WC H 0.2300 0.4413 0.1906 0.085 Uiso 1 1 d R
C1 C -0.1888(3) 0.2899(4) 0.03030(13) 0.0277(9) Uani 1 1 d .
C2 C -0.1405(3) 0.3574(4) -0.00497(14) 0.0271(9) Uani 1 1 d .
H2A H -0.0746 0.3982 -0.0010 0.033 Uiso 1 1 calc R
C3 C -0.1903(3) 0.3649(4) -0.04695(14) 0.0289(9) Uani 1 1 d .
C4 C -0.1407(4) 0.4332(5) -0.08714(15) 0.0351(10) Uani 1 1 d .
C5 C -0.2892(4) 0.3035(5) -0.05232(14) 0.0329(10) Uani 1 1 d .
H5A H -0.3230 0.3073 -0.0803 0.040 Uiso 1 1 calc R
C6 C -0.3365(4) 0.2375(5) -0.01626(17) 0.0409(11) Uani 1 1 d .
H6A H -0.4031 0.1981 -0.0198 0.049 Uiso 1 1 calc R
C7 C -0.2863(4) 0.2288(5) 0.02535(15) 0.0369(10) Uani 1 1 d .
H7A H -0.3180 0.1822 0.0496 0.044 Uiso 1 1 calc R
C8 C -0.0841(3) 0.1684(4) 0.08538(13) 0.0236(8) Uani 1 1 d .
C9 C -0.0480(3) 0.1673(4) 0.13016(12) 0.0214(8) Uani 1 1 d .
C10 C 0.0743(3) -0.2114(4) 0.33843(12) 0.0207(8) Uani 1 1 d .
C11 C 0.0067(3) 0.0484(4) 0.14583(14) 0.0239(8) Uani 1 1 d .
C12 C 0.0418(3) 0.0408(4) 0.19463(14) 0.0235(8) Uani 1 1 d .
C13 C 0.0257(4) -0.0650(4) 0.11722(14) 0.0338(10) Uani 1 1 d .
H13A H 0.0611 -0.1445 0.1279 0.041 Uiso 1 1 calc R
C14 C -0.0085(4) -0.0595(5) 0.07241(15) 0.0372(11) Uani 1 1 d .
H14A H 0.0073 -0.1337 0.0528 0.045 Uiso 1 1 calc R
C15 C -0.0661(4) 0.0556(4) 0.05652(14) 0.0302(9) Uani 1 1 d .
H15A H -0.0920 0.0566 0.0269 0.036 Uiso 1 1 calc R

loop_
_atom_site_aniso_label
_atom_site_aniso_U_11
_atom_site_aniso_U_22
_atom_site_aniso_U_33
_atom_site_aniso_U_23
_atom_site_aniso_U_13
_atom_site_aniso_U_12
Cd1 0.0245(2) 0.02481(19) 0.01954(19) 0.00366(11) -0.00177(11) -0.00161(11)
O1 0.061(3) 0.078(3) 0.0223(17) 0.0150(16) -0.0082(16) -0.015(2)
O2 0.041(2) 0.061(2) 0.0330(18) 0.0081(15) 0.0061(16) -0.0134(17)
O3 0.0503(19) 0.0251(14) 0.0245(14) -0.0011(12) -0.0110(14) 0.0107(14)
O4 0.0274(15) 0.0355(16) 0.0251(15) 0.0042(12) 0.0085(13) 0.0011(13)
O5 0.0471(19) 0.0223(14) 0.0244(15) 0.0039(12) 0.0063(13) 0.0062(14)
O6 0.042(2) 0.0351(17) 0.0238(16) 0.0016(12) -0.0076(13) -0.0062(14)
O7 0.043(2) 0.0277(14) 0.0251(16) 0.0054(12) -0.0013(13) 0.0013(14)
O8 0.0410(19) 0.0375(17) 0.051(2) -0.0078(16) 0.0029(16) -0.0086(16)
O9 0.0245(19) 0.0475(19) 0.068(2) 0.0233(17) 0.0008(17) 0.0012(15)
O10 0.0379(19) 0.0335(17) 0.0366(17) 0.0071(14) 0.0025(14) 0.0039(14)
O1W 0.048(2) 0.046(2) 0.075(3) 0.015(2) -0.004(2) -0.0068(18)
C1 0.035(2) 0.0260(19) 0.022(2) -0.0002(16) -0.0066(17) 0.0032(17)
C2 0.023(2) 0.031(2) 0.028(2) -0.0017(17) -0.0046(17) 0.0004(17)
C3 0.033(2) 0.026(2) 0.028(2) 0.0007(17) -0.0027(18) -0.0005(17)
C4 0.042(3) 0.035(2) 0.028(2) -0.0037(19) 0.002(2) -0.002(2)
C5 0.035(2) 0.037(2) 0.026(2) 0.0035(18) -0.0112(19) -0.002(2)
C6 0.032(3) 0.049(3) 0.041(3) 0.003(2) -0.007(2) -0.012(2)
C7 0.040(3) 0.037(2) 0.033(2) 0.0091(19) 0.001(2) -0.007(2)
C8 0.030(2) 0.0225(19) 0.0185(18) 0.0015(15) 0.0002(16) 0.0030(16)
C9 0.024(2) 0.0233(18) 0.0169(18) -0.0013(14) -0.0024(15) -0.0014(16)
C10 0.022(2) 0.0235(18) 0.0163(17) 0.0025(15) -0.0040(15) -0.0034(15)
C11 0.025(2) 0.0211(19) 0.026(2) 0.0000(15) -0.0032(17) 0.0031(15)
C12 0.022(2) 0.0239(19) 0.025(2) -0.0015(16) -0.0008(17) 0.0046(16)
C13 0.048(3) 0.027(2) 0.026(2) -0.0026(17) 0.000(2) 0.0105(19)
C14 0.056(3) 0.031(2) 0.024(2) -0.0082(17) -0.002(2) 0.013(2)
C15 0.044(3) 0.029(2) 0.018(2) -0.0036(16) -0.0040(18) 0.0039(18)

loop_
_atom_type_symbol
_atom_type_description
_atom_type_scat_dispersion_real
_atom_type_scat_dispersion_imag
_atom_type_scat_source
C C 0.0033 0.0016 'International Tables Vol C Tables 4.2.6.8 and 6.1.1.4'
H H 0.0000 0.0000 'International Tables Vol C Tables 4.2.6.8 and 6.1.1.4'
O O 0.0106 0.0060 'International Tables Vol C Tables 4.2.6.8 and 6.1.1.4'
Cd Cd -0.8075 1.2024 'International Tables Vol C Tables 4.2.6.8 and 6.1.1.4'

loop_
_geom_angle_atom_site_label_1
_geom_angle_atom_site_label_2
_geom_angle_atom_site_label_3
_geom_angle
_geom_angle_site_symmetry_3
O9 Cd1 O5 110.41(12) .
O9 Cd1 O8 84.38(13) .
O5 Cd1 O8 98.56(11) .
O9 Cd1 O10 162.41(12) .
O5 Cd1 O10 81.54(11) .
O8 Cd1 O10 80.99(12) .
O9 Cd1 O7 101.81(13) .
O5 Cd1 O7 111.17(11) .
O8 Cd1 O7 144.70(11) .
O10 Cd1 O7 84.89(12) .
O9 Cd1 O6 87.97(12) .
O5 Cd1 O6 159.89(11) .
O8 Cd1 O6 91.10(12) .
O10 Cd1 O6 82.62(11) .
O7 Cd1 O6 54.94(11) .
O9 Cd1 O4 74.44(11) .
O5 Cd1 O4 52.62(9) .
O8 Cd1 O4 131.71(11) .
O10 Cd1 O4 122.85(10) .
O7 Cd1 O4 82.84(10) .
O6 Cd1 O4 129.89(10) .
O9 Cd1 C12 96.12(13) .
O5 Cd1 C12 136.94(11) .
O8 Cd1 C12 117.82(12) .
O10 Cd1 C12 82.25(11) .
O7 Cd1 C12 27.59(10) .
O6 Cd1 C12 27.36(11) .
O4 Cd1 C12 107.37(10) .
C4 O2 H2 109.5 .
C8 O3 C1 117.8(3) .
C10 O4 Cd1 85.6(2) .
C10 O5 Cd1 99.7(2) .
C12 O6 Cd1 91.3(2) .
C12 O7 Cd1 91.0(2) .
Cd1 O8 H8B 109.4 .
Cd1 O8 H8C 109.1 .
H8B O8 H8C 109.5 .
Cd1 O9 H9A 108.8 .
Cd1 O9 H9C 109.4 .
H9A O9 H9C 109.5 .
Cd1 O10 H10A 109.3 .
Cd1 O10 H10B 109.4 .
H10A O10 H10B 109.8 .
H1WB O1W H1WC 109.5 .
C2 C1 C7 121.4(4) .
C2 C1 O3 119.0(4) .
C7 C1 O3 119.5(4) .
C1 C2 C3 119.7(4) .
C1 C2 H2A 120.1 .
C3 C2 H2A 120.1 .
C2 C3 C5 119.4(4) .
C2 C3 C4 122.4(4) .
C5 C3 C4 118.2(4) .
O1 C4 O2 123.4(4) .
O1 C4 C3 123.3(4) .
O2 C4 C3 113.3(4) .
C6 C5 C3 119.8(4) .
C6 C5 H5A 120.1 .
C3 C5 H5A 120.1 .
C5 C6 C7 120.7(4) .
C5 C6 H6A 119.6 .
C7 C6 H6A 119.6 .
C1 C7 C6 119.0(4) .
C1 C7 H7A 120.5 .
C6 C7 H7A 120.5 .
C15 C8 O3 123.9(3) .
C15 C8 C9 121.3(4) .
O3 C8 C9 114.8(3) .
C8 C9 C11 118.7(4) .
C8 C9 C10 120.0(3) 3
C11 C9 C10 121.2(3) 3
O4 C10 O5 121.9(4) .
O4 C10 C9 119.7(3) 3_545
O5 C10 C9 118.4(3) 3_545
C13 C11 C9 120.5(4) .
C13 C11 C12 119.4(3) .
C9 C11 C12 120.0(3) .
O6 C12 O7 122.7(4) .
O6 C12 C11 119.3(3) .
O7 C12 C11 118.0(4) .
O6 C12 Cd1 61.4(2) .
O7 C12 Cd1 61.4(2) .
C11 C12 Cd1 176.2(3) .
C11 C13 C14 119.6(4) .
C11 C13 H13A 120.2 .
C14 C13 H13A 120.2 .
C13 C14 C15 120.8(4) .
C13 C14 H14A 119.6 .
C15 C14 H14A 119.6 .
C8 C15 C14 118.9(4) .
C8 C15 H15A 120.5 .
C14 C15 H15A 120.5 .

loop_
_geom_bond_atom_site_label_1
_geom_bond_atom_site_label_2
_geom_bond_distance
_geom_bond_site_symmetry_2
Cd1 O9 2.278(3) .
Cd1 O5 2.287(3) .
Cd1 O8 2.289(3) .
Cd1 O10 2.368(3) .
Cd1 O7 2.384(3) .
Cd1 O6 2.384(3) .
Cd1 O4 2.607(3) .
Cd1 C12 2.716(4) .
O1 C4 1.204(5) .
O2 C4 1.317(6) .
O2 H2 0.8200 .
O3 C8 1.384(5) .
O3 C1 1.406(5) .
O4 C10 1.233(5) .
O5 C10 1.270(5) .
O6 C12 1.248(5) .
O7 C12 1.258(5) .
O8 H8B 0.8499 .
O8 H8C 0.8501 .
O9 H9A 0.8499 .
O9 H9C 0.8500 .
O10 H10A 0.8498 .
O10 H10B 0.8500 .
O1W H1WB 0.8498 .
O1W H1WC 0.8501 .
C1 C2 1.363(6) .
C1 C7 1.375(7) .
C2 C3 1.389(6) .
C2 H2A 0.9300 .
C3 C5 1.393(6) .
C3 C4 1.486(6) .
C5 C6 1.368(6) .
C5 H5A 0.9300 .
C6 C7 1.382(6) .
C6 H6A 0.9300 .
C7 H7A 0.9300 .
C8 C15 1.381(5) .
C8 C9 1.394(5) .
C9 C11 1.399(5) .
C9 C10 1.508(5) 3
C10 C9 1.508(5) 3_545
C11 C13 1.383(5) .
C11 C12 1.504(5) .
C13 C14 1.388(6) .
C13 H13A 0.9300 .
C14 C15 1.391(6) .
C14 H14A 0.9300 .
C15 H15A 0.9300 .
